data_7010325
loop_
_publ_author_name
'Sowrey, Frank E.'
'Tilford, Claire'
'Wocadlo, Sigrid'
'Anson, Christopher E.'
'Powell, Annie K.'
'Bennington, Stephen M.'
'Montfrooij, Wouter'
'Jayasooriya, Upali A.'
'Cannon, Roderick D.'

_publ_section_title
;
 Spin frustration and concealed asymmetry: structure and magnetic
 spectrum of [Fe3O(O2CPh)6(py)3]ClO4&#x00B7;py&#x200A;&#x2020;
;
_journal_issue 6
_journal_name_full 'Journal of the Chemical Society, Dalton Transactions'
_journal_page_first 862
_journal_paper_doi 10.1039/b008121n
_journal_year 2001
_chemical_formula_sum 'C62 H50 Cl Fe3 N4 O17'
_chemical_formula_weight 1326.06
_chemical_name_systematic
; 
Hexakis(O,O'-\m-benzoate)(\m3-oxo)tris(pyridine)triiron(III)
perchlorate pyridine solvate 
;
_space_group_IT_number 176
_symmetry_cell_setting hexagonal
_symmetry_space_group_name_Hall '-P 6c'
_symmetry_space_group_name_H-M 'P 63/m'
_atom_sites_solution_hydrogens geom
_atom_sites_solution_primary direct
_atom_sites_solution_secondary difmap
_audit_creation_method SHELXL-97
_cell_angle_alpha 90.00
_cell_angle_beta 90.00
_cell_angle_gamma 120.00
_cell_formula_units_Z 2
_cell_length_a 13.541(3)
_cell_length_b 13.541(3)
_cell_length_c 19.136(5)
_cell_measurement_reflns_used 25
_cell_measurement_temperature 233(2)
_cell_measurement_theta_max 12.34
_cell_measurement_theta_min 10.96
_cell_volume 3038.7(12)
_computing_cell_refinement 'AFC7R Control Software (MSC, 1994)'
_computing_data_collection 'AFC7R Control Software (MSC, 1994)'
_computing_data_reduction 'TEXSAN 1.6 (MSC, 1996)'
_computing_molecular_graphics 'XP in SHELXTL/PC 5.03 (Siemens, 1995)'
_computing_publication_material 'XCIF in SHELXTL/PC 5.03 (Siemens, 1995)'
_computing_structure_refinement 'XL in SHELXTL/PC 5.03 (Siemens, 1995)'
_computing_structure_solution 'XS in SHELXTL/PC 5.03 (Siemens, 1995)'
_diffrn_ambient_temperature 233(2)
_diffrn_measured_fraction_theta_full 0.996
_diffrn_measured_fraction_theta_max 0.996
_diffrn_measurement_device_type 'Rigaku AFC7R'
_diffrn_measurement_method \w-scans'
_diffrn_radiation_monochromator graphite
_diffrn_radiation_source 'fine-focus sealed tube'
_diffrn_radiation_type MoK\a
_diffrn_radiation_wavelength 0.71069
_diffrn_reflns_av_R_equivalents 0.0416
_diffrn_reflns_av_sigmaI/netI 0.0956
_diffrn_reflns_limit_h_max 12
_diffrn_reflns_limit_h_min 0
_diffrn_reflns_limit_k_max 12
_diffrn_reflns_limit_k_min 0
_diffrn_reflns_limit_l_max 21
_diffrn_reflns_limit_l_min 0
_diffrn_reflns_number 1687
_diffrn_reflns_theta_full 23.16
_diffrn_reflns_theta_max 23.16
_diffrn_reflns_theta_min 1.74
_diffrn_standards_decay_% 1.8
_diffrn_standards_interval_count 150
_diffrn_standards_number 3
_exptl_absorpt_coefficient_mu 0.824
_exptl_absorpt_correction_type none
_exptl_crystal_colour 'dark green'
_exptl_crystal_density_diffrn 1.449
_exptl_crystal_density_method 'not measured'
_exptl_crystal_description block
_exptl_crystal_F_000 1362
_exptl_crystal_size_max 0.30
_exptl_crystal_size_mid 0.20
_exptl_crystal_size_min 0.20
_refine_diff_density_max 0.346
_refine_diff_density_min -0.322
_refine_diff_density_rms 0.061
_refine_ls_extinction_coef 0.0010(4)
_refine_ls_extinction_expression Fc^*^=kFc[1+0.001xFc^2^\l^3^/sin(2\q)]^-1/4^
_refine_ls_extinction_method SHELXL
_refine_ls_goodness_of_fit_ref 1.006
_refine_ls_hydrogen_treatment riding
_refine_ls_matrix_type full
_refine_ls_number_parameters 149
_refine_ls_number_reflns 1477
_refine_ls_number_restraints 3
_refine_ls_restrained_S_all 1.012
_refine_ls_R_factor_all 0.1241
_refine_ls_R_factor_gt 0.0429
_refine_ls_shift/su_max 0.000
_refine_ls_shift/su_mean 0.000
_refine_ls_structure_factor_coef Fsqd
_refine_ls_weighting_details 'calc w=1/[\s^2^(Fo^2^)+(0.0464P)^2^+0.0000P] where P=(Fo^2^+2Fc^2^)/3'
_refine_ls_weighting_scheme calc
_refine_ls_wR_factor_gt 0.0993
_refine_ls_wR_factor_ref 0.1207
_reflns_number_gt 798
_reflns_number_total 1477
_reflns_threshold_expression >2sigma(I)
_cod_data_source_file b008121n.txt
_cod_data_source_block clair1
_cod_original_sg_symbol_H-M P6(3)/m
_cod_database_code 7010325

loop_
_symmetry_equiv_pos_as_xyz
'x, y, z'
'-y, x-y, z'
'-x+y, -x, z'
'-x, -y, z+1/2'
'y, -x+y, z+1/2'
'x-y, x, z+1/2'
'-x, -y, -z'
'y, -x+y, -z'
'x-y, x, -z'
'x, y, -z-1/2'
'-y, x-y, -z-1/2'
'-x+y, -x, -z-1/2'

loop_
_atom_site_label
_atom_site_type_symbol
_atom_site_fract_x
_atom_site_fract_y
_atom_site_fract_z
_atom_site_U_iso_or_equiv
_atom_site_adp_type
_atom_site_occupancy
_atom_site_symmetry_multiplicity
_atom_site_calc_flag
_atom_site_refinement_flags
_atom_site_disorder_assembly
_atom_site_disorder_group
Fe1 Fe 0.21304(8) 0.51088(8) 0.2500 0.0481(4) Uani 1 2 d S . .
N1 N 0.0749(5) 0.3313(5) 0.2500 0.0536(16) Uani 1 2 d S . .
O1 O 0.3333 0.6667 0.2500 0.0414(19) Uani 1 6 d S . .
O2 O 0.2824(3) 0.4595(3) 0.17547(18) 0.0578(10) Uani 1 1 d . . .
O3 O 0.4691(3) 0.5874(3) 0.17622(18) 0.0624(10) Uani 1 1 d . . .
C1 C 0.3841(5) 0.4942(4) 0.1562(3) 0.0514(13) Uani 1 1 d . . .
C2 C 0.4056(4) 0.4239(4) 0.1053(3) 0.0508(12) Uani 1 1 d . . .
C3 C 0.5165(5) 0.4546(5) 0.0859(3) 0.0705(16) Uani 1 1 d . . .
H3 H 0.5787 0.5196 0.1056 0.085 Uiso 1 1 calc R . .
C4 C 0.5352(5) 0.3894(6) 0.0376(3) 0.082(2) Uani 1 1 d . . .
H4 H 0.6100 0.4087 0.0254 0.098 Uiso 1 1 calc R . .
C5 C 0.4437(6) 0.2963(5) 0.0074(3) 0.0806(18) Uani 1 1 d . . .
H5 H 0.4567 0.2540 -0.0266 0.097 Uiso 1 1 calc R . .
C6 C 0.3343(5) 0.2641(5) 0.0262(3) 0.0688(16) Uani 1 1 d . . .
H6 H 0.2725 0.1997 0.0057 0.083 Uiso 1 1 calc R . .
C7 C 0.3155(4) 0.3273(4) 0.0756(3) 0.0582(14) Uani 1 1 d . . .
H7 H 0.2404 0.3045 0.0893 0.070 Uiso 1 1 calc R . .
C8 C 0.0323(4) 0.2756(5) 0.1899(3) 0.0642(15) Uani 1 1 d . . .
H8 H 0.0609 0.3145 0.1474 0.077 Uiso 1 1 calc R . .
C9 C -0.0534(5) 0.1613(5) 0.1884(3) 0.086(2) Uani 1 1 d . . .
H9 H -0.0808 0.1234 0.1456 0.103 Uiso 1 1 calc R . .
C10 C -0.0973(9) 0.1049(8) 0.2500 0.096(3) Uani 1 2 d S . .
H10 H -0.1567 0.0286 0.2500 0.10(3) Uiso 1 2 calc SR . .
Cl1 Cl 0.0000 0.0000 0.0000 0.1040(16) Uani 1 6 d SD . .
O4 O 0.0945(12) 0.056(2) -0.0528(8) 0.092(8) Uiso 0.33 1 d PD . .
O5 O 0.105(3) 0.037(3) -0.040(3) 0.088(17) Uiso 0.17 1 d PD . .
O6 O 0.064(4) 0.114(2) -0.023(3) 0.165(15) Uiso 0.17 1 d PD . .
C11 C -0.228(3) 0.348(7) 0.2500 0.185(9) Uani 0.83 2 d SP . 1
H11 H -0.1540 0.3580 0.2500 0.222 Uiso 0.83 2 calc SPR . 1
C12 C -0.244(6) 0.436(3) 0.2500 0.215(11) Uani 0.83 2 d SP A 1
H12 H -0.1804 0.5104 0.2500 0.258 Uiso 0.83 2 calc SPR A 1
N3 N -0.228(3) 0.348(7) 0.2500 0.185(9) Uani 0.17 2 d SP . 2
N4 N -0.244(6) 0.436(3) 0.2500 0.215(11) Uani 0.17 2 d SP B 2

loop_
_atom_site_aniso_label
_atom_site_aniso_U_11
_atom_site_aniso_U_22
_atom_site_aniso_U_33
_atom_site_aniso_U_23
_atom_site_aniso_U_13
_atom_site_aniso_U_12
Fe1 0.0471(7) 0.0477(7) 0.0490(6) 0.000 0.000 0.0234(6)
N1 0.048(4) 0.059(4) 0.057(4) 0.000 0.000 0.030(3)
O1 0.037(3) 0.037(3) 0.049(5) 0.000 0.000 0.0187(14)
O2 0.050(2) 0.057(2) 0.060(2) -0.0129(18) 0.0046(18) 0.0223(19)
O3 0.053(2) 0.058(2) 0.075(3) -0.017(2) -0.003(2) 0.028(2)
C1 0.060(4) 0.052(3) 0.043(3) 0.003(3) -0.005(3) 0.029(3)
C2 0.057(3) 0.048(3) 0.050(3) -0.005(3) 0.001(3) 0.028(3)
C3 0.053(4) 0.070(4) 0.085(4) -0.015(3) 0.003(3) 0.028(3)
C4 0.061(4) 0.085(4) 0.106(5) -0.018(4) 0.014(4) 0.042(4)
C5 0.086(5) 0.071(4) 0.095(5) -0.023(4) -0.004(4) 0.047(4)
C6 0.062(4) 0.064(4) 0.081(4) -0.019(3) -0.006(4) 0.032(3)
C7 0.058(4) 0.056(3) 0.063(3) -0.002(3) 0.006(3) 0.031(3)
C8 0.060(4) 0.062(4) 0.064(4) -0.008(3) -0.007(3) 0.026(3)
C9 0.076(4) 0.064(4) 0.094(5) -0.024(4) -0.014(4) 0.017(4)
C10 0.092(7) 0.046(6) 0.118(9) 0.000 0.000 0.009(6)
Cl1 0.0738(17) 0.0738(17) 0.164(5) 0.000 0.000 0.0369(8)
C11 0.15(3) 0.27(3) 0.153(15) 0.000 0.000 0.11(3)
C12 0.26(5) 0.20(3) 0.187(18) 0.000 0.000 0.12(3)
N3 0.15(3) 0.27(3) 0.153(15) 0.000 0.000 0.11(3)
N4 0.26(5) 0.20(3) 0.187(18) 0.000 0.000 0.12(3)

loop_
_atom_type_symbol
_atom_type_description
_atom_type_scat_dispersion_real
_atom_type_scat_dispersion_imag
_atom_type_scat_source
C C 0.0033 0.0016 'International Tables Vol C Tables 4.2.6.8 and 6.1.1.4'
H H 0.0000 0.0000 'International Tables Vol C Tables 4.2.6.8 and 6.1.1.4'
N N 0.0061 0.0033 'International Tables Vol C Tables 4.2.6.8 and 6.1.1.4'
O O 0.0106 0.0060 'International Tables Vol C Tables 4.2.6.8 and 6.1.1.4'
Cl Cl 0.1484 0.1585 'International Tables Vol C Tables 4.2.6.8 and 6.1.1.4'
Fe Fe 0.3463 0.8444 'International Tables Vol C Tables 4.2.6.8 and 6.1.1.4'

loop_
_geom_angle_atom_site_label_1
_geom_angle_atom_site_label_2
_geom_angle_atom_site_label_3
_geom_angle
_geom_angle_site_symmetry_1
_geom_angle_site_symmetry_3
_geom_angle_publ_flag
O1 Fe1 O2 95.39(10) . 10_556 ?
O1 Fe1 O2 95.39(10) . . ?
O2 Fe1 O2 90.2(2) 10_556 . ?
O1 Fe1 O3 95.73(10) . 3_565 ?
O2 Fe1 O3 168.87(14) 10_556 3_565 ?
O2 Fe1 O3 89.36(14) . 3_565 ?
O1 Fe1 O3 95.73(10) . 12_566 ?
O2 Fe1 O3 89.36(14) 10_556 12_566 ?
O2 Fe1 O3 168.87(14) . 12_566 ?
O3 Fe1 O3 89.0(2) 3_565 12_566 ?
O1 Fe1 N1 179.80(15) . . ?
O2 Fe1 N1 84.48(14) 10_556 . ?
O2 Fe1 N1 84.48(14) . . ?
O3 Fe1 N1 84.41(14) 3_565 . ?
O3 Fe1 N1 84.41(14) 12_566 . ?
C8 N1 C8 118.6(7) . 10_556 ?
C8 N1 Fe1 120.7(3) . . ?
C8 N1 Fe1 120.7(3) 10_556 . ?
Fe1 O1 Fe1 120.0 3_565 . ?
Fe1 O1 Fe1 120.0 3_565 2_665 ?
Fe1 O1 Fe1 120.0 . 2_665 ?
C1 O2 Fe1 133.3(3) . . ?
C1 O3 Fe1 133.1(3) . 2_665 ?
O2 C1 O3 123.9(5) . . ?
O2 C1 C2 118.5(5) . . ?
O3 C1 C2 117.6(5) . . ?
C7 C2 C3 118.7(5) . . ?
C7 C2 C1 120.7(5) . . ?
C3 C2 C1 120.6(5) . . ?
C4 C3 C2 120.0(5) . . ?
C5 C4 C3 119.7(6) . . ?
C6 C5 C4 121.2(6) . . ?
C5 C6 C7 119.2(5) . . ?
C6 C7 C2 121.1(5) . . ?
N1 C8 C9 121.8(6) . . ?
C10 C9 C8 119.4(7) . . ?
C9 C10 C9 119.0(9) 10_556 . ?
O6 Cl1 O6 180(4) 8 2 ?
O6 Cl1 O6 69(2) 8 . ?
O6 Cl1 O6 111(2) 2 . ?
O6 Cl1 O6 111(2) 8 9 ?
O6 Cl1 O6 69(2) 2 9 ?
O6 Cl1 O6 69(2) . 9 ?
O6 Cl1 O6 69(2) 8 3 ?
O6 Cl1 O6 111(2) 2 3 ?
O6 Cl1 O6 111(2) . 3 ?
O6 Cl1 O6 180(4) 9 3 ?
O6 Cl1 O6 111(2) 8 7 ?
O6 Cl1 O6 69(2) 2 7 ?
O6 Cl1 O6 180(4) . 7 ?
O6 Cl1 O6 111(2) 9 7 ?
O6 Cl1 O6 69(2) 3 7 ?
O6 Cl1 O5 129(2) 8 3 ?
O6 Cl1 O5 51(2) 2 3 ?
O6 Cl1 O5 130.6(17) . 3 ?
O6 Cl1 O5 120(3) 9 3 ?
O6 Cl1 O5 60(3) 3 3 ?
O6 Cl1 O5 49.4(17) 7 3 ?
O6 Cl1 O5 51(2) 8 9 ?
O6 Cl1 O5 129(2) 2 9 ?
O6 Cl1 O5 49.4(17) . 9 ?
O6 Cl1 O5 60(3) 9 9 ?
O6 Cl1 O5 120(3) 3 9 ?
O6 Cl1 O5 130.6(17) 7 9 ?
O5 Cl1 O5 180(2) 3 9 ?
O6 Cl1 O5 120(3) 8 2 ?
O6 Cl1 O5 60(3) 2 2 ?
O6 Cl1 O5 51(2) . 2 ?
O6 Cl1 O5 49.4(17) 9 2 ?
O6 Cl1 O5 130.6(17) 3 2 ?
O6 Cl1 O5 129(2) 7 2 ?
O5 Cl1 O5 96(3) 3 2 ?
O5 Cl1 O5 84(3) 9 2 ?
O6 Cl1 O5 49.4(17) 8 . ?
O6 Cl1 O5 130.6(17) 2 . ?
O6 Cl1 O5 60(3) . . ?
O6 Cl1 O5 129(2) 9 . ?
O6 Cl1 O5 51(2) 3 . ?
O6 Cl1 O5 120(3) 7 . ?
O5 Cl1 O5 96(3) 3 . ?
O5 Cl1 O5 84(3) 9 . ?
O5 Cl1 O5 96(3) 2 . ?
O6 Cl1 O5 60(3) 8 8 ?
O6 Cl1 O5 120(3) 2 8 ?
O6 Cl1 O5 129(2) . 8 ?
O6 Cl1 O5 130.6(17) 9 8 ?
O6 Cl1 O5 49.4(17) 3 8 ?
O6 Cl1 O5 51(2) 7 8 ?
O5 Cl1 O5 84(3) 3 8 ?
O5 Cl1 O5 96(3) 9 8 ?
O5 Cl1 O5 180(2) 2 8 ?
O5 Cl1 O5 84(3) . 8 ?
O6 Cl1 O5 130.6(17) 8 7 ?
O6 Cl1 O5 49.4(17) 2 7 ?
O6 Cl1 O5 120(3) . 7 ?
O6 Cl1 O5 51(2) 9 7 ?
O6 Cl1 O5 129(2) 3 7 ?
O6 Cl1 O5 60(3) 7 7 ?
O5 Cl1 O5 84(3) 3 7 ?
O5 Cl1 O5 96(3) 9 7 ?
O5 Cl1 O5 84(3) 2 7 ?
O5 Cl1 O5 180(2) . 7 ?
O5 Cl1 O5 96(3) 8 7 ?
O6 O4 O6 72.3(18) . 8 ?
O6 O4 Cl1 61.5(12) . . ?
O6 O4 Cl1 56.4(14) 8 . ?
O6 O4 O6 115(3) . 3 ?
O6 O4 O6 64(2) 8 3 ?
Cl1 O4 O6 55.1(13) . 3 ?
O6 O5 O6 82(4) 8 3 ?
O6 O5 O6 73(4) 8 . ?
O6 O5 O6 119.9(19) 3 . ?
O6 O5 Cl1 62.7(12) 8 . ?
O6 O5 Cl1 62.2(13) 3 . ?
O6 O5 Cl1 57.8(15) . . ?
O4 O6 O5 111(3) . 9 ?
O4 O6 O5 102(5) . 2 ?
O5 O6 O5 108(5) 9 2 ?
O4 O6 Cl1 69.9(16) . . ?
O5 O6 Cl1 67.8(14) 9 . ?
O5 O6 Cl1 67.2(16) 2 . ?
O4 O6 O5 16(2) . . ?
O5 O6 O5 96(3) 9 . ?
O5 O6 O5 108(6) 2 . ?
Cl1 O6 O5 61.8(16) . . ?
O4 O6 O4 119(3) . 9 ?
O5 O6 O4 15(2) 9 9 ?
O5 O6 O4 94(4) 2 9 ?
Cl1 O6 O4 62.8(16) . 9 ?
O5 O6 O4 104(4) . 9 ?
O4 O6 O4 89(3) . 2 ?
O5 O6 O4 113(3) 9 2 ?
O5 O6 O4 13(3) 2 2 ?
Cl1 O6 O4 61.2(16) . 2 ?
O5 O6 O4 95(4) . 2 ?
O4 O6 O4 100(2) 9 2 ?
O4 O6 O6 62(2) . 8 ?
O5 O6 O6 50(3) 9 8 ?
O5 O6 O6 123(2) 2 8 ?
Cl1 O6 O6 55.5(12) . 8 ?
O5 O6 O6 46.3(15) . 8 ?
O4 O6 O6 60(4) 9 8 ?
O4 O6 O6 115.9(13) 2 8 ?
O4 O6 O6 124.1(15) . 9 ?
O5 O6 O6 60(5) 9 9 ?
O5 O6 O6 48.3(18) 2 9 ?
Cl1 O6 O6 55.5(12) . 9 ?
O5 O6 O6 117.3(14) . 9 ?
O4 O6 O6 46(3) 9 9 ?
O4 O6 O6 56(2) 2 9 ?
O6 O6 O6 93(5) 8 9 ?
C12 C11 C12 118(4) . 3_455 ?
C11 C12 C11 122(4) . 2_565 ?

loop_
_geom_bond_atom_site_label_1
_geom_bond_atom_site_label_2
_geom_bond_distance
_geom_bond_site_symmetry_2
_geom_bond_publ_flag
Fe1 O1 1.9149(10) . ?
Fe1 O2 2.014(3) 10_556 ?
Fe1 O2 2.014(3) . ?
Fe1 O3 2.015(3) 3_565 ?
Fe1 O3 2.015(3) 12_566 ?
Fe1 N1 2.206(6) . ?
N1 C8 1.338(5) . ?
N1 C8 1.338(5) 10_556 ?
O1 Fe1 1.9149(10) 3_565 ?
O1 Fe1 1.9149(10) 2_665 ?
O2 C1 1.267(5) . ?
O3 C1 1.269(5) . ?
O3 Fe1 2.015(3) 2_665 ?
C1 C2 1.489(6) . ?
C2 C7 1.388(6) . ?
C2 C3 1.393(7) . ?
C3 C4 1.387(7) . ?
C4 C5 1.377(7) . ?
C5 C6 1.367(8) . ?
C6 C7 1.381(6) . ?
C8 C9 1.395(8) . ?
C9 C10 1.367(7) . ?
C10 C9 1.367(7) 10_556 ?
Cl1 O6 1.408(17) 8 ?
Cl1 O6 1.408(17) 2 ?
Cl1 O6 1.408(17) . ?
Cl1 O6 1.408(17) 9 ?
Cl1 O6 1.408(17) 3 ?
Cl1 O6 1.408(17) 7 ?
Cl1 O5 1.467(16) 3 ?
Cl1 O5 1.467(16) 9 ?
Cl1 O5 1.467(16) 2 ?
Cl1 O5 1.467(16) . ?
Cl1 O5 1.467(16) 8 ?
Cl1 O5 1.467(16) 7 ?
O4 O6 1.20(5) . ?
O4 O6 1.48(6) 8 ?
O4 O6 1.54(6) 3 ?
O5 O6 1.20(4) 8 ?
O5 O6 1.23(5) 3 ?
O5 O6 1.45(6) . ?
O6 O5 1.20(4) 9 ?
O6 O5 1.23(5) 2 ?
O6 O4 1.48(6) 9 ?
O6 O4 1.54(6) 2 ?
O6 O6 1.59(5) 8 ?
O6 O6 1.59(5) 9 ?
C11 C12 1.323(19) . ?
C11 C12 1.33(3) 3_455 ?
C12 C11 1.33(2) 2_565 ?
